data_8102130
loop_
_publ_author_name
'Tai, Xi-Shi'
'Yin, Jie'
'Hao, Ming-Yang'

_publ_section_title
;
Crystal structure of hexaaquamagnesium(II) diperchlorate diadamantane 
dihydrate, [Mg(H~2~O)~6~][ClO~4~]~2~ &#x00B7; 2C~10~H~16~ &#x00B7; 
2H~2~O
;
_journal_issue 3
_journal_name_full 'Zeitschrift f\"ur Kristallographie - New Crystal Structures'
_journal_page_first 231
_journal_page_last 232
_journal_volume 222
_journal_year 2007
_chemical_formula_structural '[Mg(H~2~O)~6~][ClO4]2 &#x00B7; 2C10H16 &#x00B7; 2H2O'
_chemical_formula_sum 'C20 H48 Cl2 Mg O16'
_chemical_formula_weight 639.79
_chemical_name_systematic
; 
hexaaquamagnesium(II) bisperchlorate bisadamantane solvate dihydrate
;
_space_group_IT_number 2
_symmetry_cell_setting triclinic
_symmetry_space_group_name_Hall '-P 1'
_symmetry_space_group_name_H-M 'P -1'
_atom_sites_solution_hydrogens geom
_atom_sites_solution_primary direct
_atom_sites_solution_secondary difmap
_audit_creation_method SHELXL-97
_cell_angle_alpha 94.047(8)
_cell_angle_beta 104.358(8)
_cell_angle_gamma 114.193(8)
_cell_formula_units_Z 1
_cell_length_a 8.251(4)
_cell_length_b 9.230(4)
_cell_length_c 10.784(5)
_cell_measurement_reflns_used 1095
_cell_measurement_temperature 294(2)
_cell_measurement_theta_max 24.66
_cell_measurement_theta_min 2.82
_cell_volume 711.8(6)
_computing_cell_refinement 'Bruker SMART'
_computing_data_collection 'Bruker SMART'
_computing_data_reduction 'Bruker SAINT'
_computing_molecular_graphics 'Bruker SHELXTL'
_computing_publication_material 'Bruker SHELXTL'
_computing_structure_refinement 'SHELXL-97 (Sheldrick, 1997)'
_computing_structure_solution 'SHELXS-97 (Sheldrick, 1990)'
_diffrn_ambient_temperature 294(2)
_diffrn_measured_fraction_theta_full 0.988
_diffrn_measured_fraction_theta_max 0.988
_diffrn_measurement_device_type 'Bruker SMART CCD'
_diffrn_measurement_method phi/omega
_diffrn_radiation_monochromator graphite
_diffrn_radiation_source 'fine-focus sealed tube'
_diffrn_radiation_type MoK\a
_diffrn_radiation_wavelength 0.71073
_diffrn_reflns_av_R_equivalents 0.0223
_diffrn_reflns_av_sigmaI/netI 0.0556
_diffrn_reflns_limit_h_max 9
_diffrn_reflns_limit_h_min -9
_diffrn_reflns_limit_k_max 9
_diffrn_reflns_limit_k_min -10
_diffrn_reflns_limit_l_max 12
_diffrn_reflns_limit_l_min -12
_diffrn_reflns_number 3592
_diffrn_reflns_theta_full 25.01
_diffrn_reflns_theta_max 25.01
_diffrn_reflns_theta_min 1.99
_exptl_absorpt_coefficient_mu 0.323
_exptl_absorpt_correction_T_max 1.000000
_exptl_absorpt_correction_T_min 0.677189
_exptl_absorpt_correction_type multi-scan
_exptl_absorpt_process_details SADABS
_exptl_crystal_colour colorless
_exptl_crystal_density_diffrn 1.493
_exptl_crystal_density_meas ?
_exptl_crystal_density_method 'not measured'
_exptl_crystal_description block
_exptl_crystal_F_000 342
_exptl_crystal_size_max 0.22
_exptl_crystal_size_mid 0.16
_exptl_crystal_size_min 0.14
_refine_diff_density_max 0.552
_refine_diff_density_min -0.552
_refine_diff_density_rms 0.095
_refine_ls_extinction_method none
_refine_ls_goodness_of_fit_ref 1.060
_refine_ls_hydrogen_treatment constr
_refine_ls_matrix_type full
_refine_ls_number_parameters 206
_refine_ls_number_reflns 2482
_refine_ls_number_restraints 22
_refine_ls_restrained_S_all 1.080
_refine_ls_R_factor_all 0.1141
_refine_ls_R_factor_gt 0.0739
_refine_ls_shift/su_max 0.001
_refine_ls_shift/su_mean 0.000
_refine_ls_structure_factor_coef Fsqd
_refine_ls_weighting_details 'calc w=1/[\s^2^(Fo^2^)+(0.1142P)^2^+1.3546P] where P=(Fo^2^+2Fc^2^)/3'
_refine_ls_weighting_scheme calc
_refine_ls_wR_factor_gt 0.1891
_refine_ls_wR_factor_ref 0.2226
_reflns_number_gt 1643
_reflns_number_total 2482
_reflns_threshold_expression >2sigma(I)
_cod_data_source_file 1267-2013.cff
_cod_data_source_block 60923b
_cod_depositor_comments
;
The following automatic conversions were performed:
'_symmetry_cell_setting' value 'Triclinic' changed to 'triclinic'
according to '/home/saulius/struct/CIF-dictionaries/cif_core.dic'
dictionary named 'cif_core.dic' version 2.4.1 from
2010-06-29.

'_exptl_absorpt_correction_type' value 'MULTI-SCAN' changed
to 'multi-scan' according to
'/home/saulius/struct/CIF-dictionaries/cif_core.dic' dictionary named
'cif_core.dic' version 2.4.1 from
2010-06-29.

'_refine_ls_hydrogen_treatment' value 'CONSTR' changed to
'constr' according to '/home/saulius/struct/CIF-dictionaries/cif_core.dic'
dictionary named 'cif_core.dic' version 2.4.1 from 2010-06-29.

Automatic conversion script
Id: cif_fix_enum 1555 2011-01-17 13:19:09Z saulius 

The following automatic conversions were performed:

'_exptl_crystal_density_meas' value 'NONE' was changed to '?' - the
value is perceived as not measured.

Automatic conversion script
Id: cif_fix_values 3008 2015-01-20 13:52:24Z robertas 
;
_cod_original_sg_symbol_H-M P-1
_cod_database_code 8102130

loop_
_symmetry_equiv_pos_as_xyz
'x, y, z'
'-x, -y, -z'

loop_
_atom_site_label
_atom_site_type_symbol
_atom_site_fract_x
_atom_site_fract_y
_atom_site_fract_z
_atom_site_U_iso_or_equiv
_atom_site_adp_type
_atom_site_occupancy
_atom_site_symmetry_multiplicity
_atom_site_Wyckoff_symbol
_atom_site_calc_flag
_atom_site_refinement_flags
_atom_site_disorder_assembly
_atom_site_disorder_group
Mg1 Mg 0.5000 1.0000 1.0000 0.0272(6) Uani 1 1 d d S . .
O1 O 0.5114(5) 0.7983(4) 0.9107(3) 0.0373(9) Uani 1 2 i d . . .
H1A H 0.4136 0.7087 0.8837 0.045 Uiso 1 2 i d R . .
H1B H 0.6135 0.8055 0.9013 0.045 Uiso 1 2 i d R . .
O2 O 0.4293(5) 1.0570(4) 0.8193(3) 0.0382(9) Uani 1 2 i d . . .
H2C H 0.4188 0.9969 0.7514 0.046 Uiso 1 2 i d R . .
H2D H 0.4105 1.1404 0.8127 0.046 Uiso 1 2 i d R . .
O3 O 0.2206(5) 0.8632(5) 0.9745(3) 0.0418(9) Uani 1 2 i d . . .
H3A H 0.1676 0.7639 0.9376 0.050 Uiso 1 2 i d R . .
H3B H 0.1583 0.9058 1.0008 0.050 Uiso 1 2 i d R . .
C1 C 0.7808(7) 0.5116(5) 0.2039(4) 0.0252(10) Uani 1 2 i d . . .
H1 H 0.6935 0.3962 0.1811 0.030 Uiso 1 2 i calc R . .
C2 C 0.6796(8) 0.6133(7) 0.1981(6) 0.0420(13) Uani 1 2 i d . . .
H2A H 0.5956 0.5892 0.1106 0.050 Uiso 1 2 i calc R . .
H2B H 0.6050 0.5866 0.2574 0.050 Uiso 1 2 i calc R . .
C3 C 0.8069(7) 0.7856(5) 0.2329(4) 0.0246(10) Uani 1 2 i d . . .
H3 H 0.7374 0.8504 0.2289 0.030 Uiso 1 2 i calc R . .
C4 C 0.9348(9) 0.8195(7) 0.3661(6) 0.0459(14) Uani 1 2 i d . . .
H4A H 1.0207 0.9338 0.3907 0.055 Uiso 1 2 i calc R . .
H4B H 0.8634 0.7937 0.4273 0.055 Uiso 1 2 i calc R . .
C5 C 1.0404(7) 0.7243(6) 0.3731(4) 0.0296(11) Uani 1 2 i d . . .
H5 H 1.1241 0.7478 0.4619 0.035 Uiso 1 2 i calc R . .
C6 C 0.9068(9) 0.5536(7) 0.3369(6) 0.0441(14) Uani 1 2 i d . . .
H6A H 0.8339 0.5287 0.3974 0.053 Uiso 1 2 i calc R . .
H6B H 0.9740 0.4879 0.3442 0.053 Uiso 1 2 i calc R . .
C7 C 0.8927(8) 0.5547(6) 0.1138(5) 0.0385(13) Uani 1 2 i d . . .
H7A H 0.8104 0.5295 0.0255 0.046 Uiso 1 2 i calc R . .
H7B H 0.9611 0.4904 0.1170 0.046 Uiso 1 2 i calc R . .
C8 C 1.0250(6) 0.7276(5) 0.1466(4) 0.0242(10) Uani 1 2 i d . . .
H8 H 1.0990 0.7543 0.0858 0.029 Uiso 1 2 i calc R . .
C9 C 1.1466(8) 0.7615(7) 0.2815(6) 0.0453(14) Uani 1 2 i d . . .
H9A H 1.2157 0.6975 0.2863 0.054 Uiso 1 2 i calc R . .
H9B H 1.2360 0.8749 0.3053 0.054 Uiso 1 2 i calc R . .
C10 C 0.9179(8) 0.8231(7) 0.1417(5) 0.0396(13) Uani 1 2 i d . . .
H10A H 1.0034 0.9376 0.1634 0.047 Uiso 1 2 i calc R . .
H10B H 0.8355 0.8002 0.0537 0.047 Uiso 1 2 i calc R . .
Cl1 Cl 0.22169(18) 0.30782(17) 0.30264(13) 0.0409(4) Uani 1 2 i d D . .
O4 O 0.0281(5) 0.2204(5) 0.2946(4) 0.0628(13) Uani 1 2 i d D A .
O5 O 0.3099(19) 0.2071(15) 0.293(2) 0.071(6) Uani 0.39(3) 2 i d PD A 1
O6 O 0.3179(18) 0.431(2) 0.4167(14) 0.087(8) Uani 0.39(3) 2 i d PD A 1
O7 O 0.2205(18) 0.388(2) 0.1891(15) 0.072(6) Uani 0.39(3) 2 i d PD A 1
O5' O 0.3165(12) 0.2219(14) 0.376(2) 0.101(7) Uani 0.61(3) 2 i d PD A 2
O6' O 0.2985(14) 0.4677(10) 0.3713(19) 0.096(6) Uani 0.61(3) 2 i d PD A 2
O7' O 0.2398(16) 0.300(3) 0.1757(8) 0.135(9) Uani 0.61(3) 2 i d PD A 2
O8 O 0.3591(8) 0.8407(8) 0.6042(5) 0.095(2) Uani 1 2 i d D . .
H8A H 0.3748 0.9413 0.6027 0.114 Uiso 1 2 i d RD . .
H8B H 0.2572 0.7668 0.5538 0.114 Uiso 1 2 i d RD . .

loop_
_atom_site_aniso_label
_atom_site_aniso_U_11
_atom_site_aniso_U_22
_atom_site_aniso_U_33
_atom_site_aniso_U_23
_atom_site_aniso_U_13
_atom_site_aniso_U_12
Mg1 0.0250(12) 0.0265(12) 0.0291(12) 0.0035(9) 0.0088(9) 0.0103(10)
O1 0.032(2) 0.0294(19) 0.044(2) -0.0044(16) 0.0100(16) 0.0104(16)
O2 0.050(2) 0.042(2) 0.035(2) 0.0117(16) 0.0153(17) 0.0288(19)
O3 0.028(2) 0.045(2) 0.042(2) 0.0024(17) 0.0118(16) 0.0066(17)
C1 0.032(3) 0.015(2) 0.030(3) 0.0036(18) 0.016(2) 0.008(2)
C2 0.038(3) 0.043(3) 0.047(3) 0.008(3) 0.018(3) 0.017(3)
C3 0.031(3) 0.025(2) 0.025(2) 0.0049(19) 0.011(2) 0.018(2)
C4 0.058(4) 0.040(3) 0.039(3) 0.001(2) 0.017(3) 0.021(3)
C5 0.031(3) 0.033(3) 0.019(2) 0.001(2) 0.0003(19) 0.013(2)
C6 0.062(4) 0.041(3) 0.042(3) 0.018(3) 0.024(3) 0.029(3)
C7 0.046(3) 0.038(3) 0.033(3) 0.000(2) 0.017(2) 0.018(3)
C8 0.024(2) 0.026(2) 0.026(2) 0.0087(19) 0.0145(19) 0.010(2)
C9 0.037(3) 0.045(3) 0.047(3) 0.007(3) 0.008(3) 0.015(3)
C10 0.047(3) 0.038(3) 0.038(3) 0.012(2) 0.013(3) 0.022(3)
Cl1 0.0347(8) 0.0453(8) 0.0418(8) 0.0028(6) 0.0116(6) 0.0179(6)
O4 0.040(2) 0.072(3) 0.072(3) 0.015(2) 0.018(2) 0.020(2)
O5 0.090(11) 0.104(11) 0.072(13) 0.040(9) 0.047(9) 0.077(10)
O6 0.069(11) 0.130(17) 0.034(9) -0.026(9) -0.003(7) 0.034(11)
O7 0.085(10) 0.112(14) 0.070(10) 0.053(9) 0.057(8) 0.068(10)
O5' 0.061(6) 0.103(8) 0.144(17) 0.042(9) 0.009(7) 0.051(6)
O6' 0.060(7) 0.056(6) 0.131(13) -0.030(7) -0.022(7) 0.022(5)
O7' 0.086(8) 0.26(2) 0.060(7) 0.004(9) 0.038(6) 0.068(12)
O8 0.079(4) 0.129(5) 0.064(3) -0.035(3) -0.016(3) 0.064(4)

loop_
_atom_type_symbol
_atom_type_description
_atom_type_scat_dispersion_real
_atom_type_scat_dispersion_imag
_atom_type_scat_source
C C 0.0033 0.0016 'International Tables Vol C Tables 4.2.6.8 and 6.1.1.4'
H H 0.0000 0.0000 'International Tables Vol C Tables 4.2.6.8 and 6.1.1.4'
O O 0.0106 0.0060 'International Tables Vol C Tables 4.2.6.8 and 6.1.1.4'
Cl Cl 0.1484 0.1585 'International Tables Vol C Tables 4.2.6.8 and 6.1.1.4'
Mg Mg 0.0486 0.0363 'International Tables Vol C Tables 4.2.6.8 and 6.1.1.4'

loop_
_geom_angle_atom_site_label_1
_geom_angle_atom_site_label_2
_geom_angle_atom_site_label_3
_geom_angle
_geom_angle_site_symmetry_1
_geom_angle_site_symmetry_3
_geom_angle_publ_flag
O3 Mg1 O3 179.999(1) 2_677 . ?
O3 Mg1 O2 91.27(15) 2_677 . ?
O3 Mg1 O2 88.73(15) . . ?
O3 Mg1 O2 88.73(15) 2_677 2_677 ?
O3 Mg1 O2 91.27(15) . 2_677 ?
O2 Mg1 O2 179.999(2) . 2_677 ?
O3 Mg1 O1 89.68(15) 2_677 2_677 ?
O3 Mg1 O1 90.32(15) . 2_677 ?
O2 Mg1 O1 90.85(14) . 2_677 ?
O2 Mg1 O1 89.15(14) 2_677 2_677 ?
O3 Mg1 O1 90.32(15) 2_677 . ?
O3 Mg1 O1 89.68(15) . . ?
O2 Mg1 O1 89.15(14) . . ?
O2 Mg1 O1 90.85(14) 2_677 . ?
O1 Mg1 O1 179.999(2) 2_677 . ?
Mg1 O1 H1A 119.9 . . ?
Mg1 O1 H1B 120.1 . . ?
H1A O1 H1B 120.0 . . ?
Mg1 O2 H2C 120.0 . . ?
Mg1 O2 H2D 120.0 . . ?
H2C O2 H2D 120.0 . . ?
Mg1 O3 H3A 119.9 . . ?
Mg1 O3 H3B 120.0 . . ?
H3A O3 H3B 120.0 . . ?
C6 C1 C7 108.7(4) . . ?
C6 C1 C2 107.1(4) . . ?
C7 C1 C2 108.1(4) . . ?
C6 C1 H1 110.9 . . ?
C7 C1 H1 110.9 . . ?
C2 C1 H1 110.9 . . ?
C3 C2 C1 111.9(4) . . ?
C3 C2 H2A 109.2 . . ?
C1 C2 H2A 109.2 . . ?
C3 C2 H2B 109.2 . . ?
C1 C2 H2B 109.2 . . ?
H2A C2 H2B 107.9 . . ?
C2 C3 C10 108.2(4) . . ?
C2 C3 C4 108.4(4) . . ?
C10 C3 C4 108.4(4) . . ?
C2 C3 H3 110.6 . . ?
C10 C3 H3 110.6 . . ?
C4 C3 H3 110.6 . . ?
C5 C4 C3 111.1(4) . . ?
C5 C4 H4A 109.4 . . ?
C3 C4 H4A 109.4 . . ?
C5 C4 H4B 109.4 . . ?
C3 C4 H4B 109.4 . . ?
H4A C4 H4B 108.0 . . ?
C9 C5 C6 109.0(4) . . ?
C9 C5 C4 109.7(5) . . ?
C6 C5 C4 107.7(5) . . ?
C9 C5 H5 110.1 . . ?
C6 C5 H5 110.1 . . ?
C4 C5 H5 110.1 . . ?
C5 C6 C1 112.2(4) . . ?
C5 C6 H6A 109.2 . . ?
C1 C6 H6A 109.2 . . ?
C5 C6 H6B 109.2 . . ?
C1 C6 H6B 109.2 . . ?
H6A C6 H6B 107.9 . . ?
C1 C7 C8 111.7(4) . . ?
C1 C7 H7A 109.3 . . ?
C8 C7 H7A 109.3 . . ?
C1 C7 H7B 109.3 . . ?
C8 C7 H7B 109.3 . . ?
H7A C7 H7B 107.9 . . ?
C7 C8 C9 107.7(4) . . ?
C7 C8 C10 108.3(4) . . ?
C9 C8 C10 108.6(4) . . ?
C7 C8 H8 110.7 . . ?
C9 C8 H8 110.7 . . ?
C10 C8 H8 110.7 . . ?
C5 C9 C8 111.6(5) . . ?
C5 C9 H9A 109.3 . . ?
C8 C9 H9A 109.3 . . ?
C5 C9 H9B 109.3 . . ?
C8 C9 H9B 109.3 . . ?
H9A C9 H9B 108.0 . . ?
C3 C10 C8 111.6(4) . . ?
C3 C10 H10A 109.3 . . ?
C8 C10 H10A 109.3 . . ?
C3 C10 H10B 109.3 . . ?
C8 C10 H10B 109.3 . . ?
H10A C10 H10B 108.0 . . ?
O6' Cl1 O5 129.0(8) . . ?
O6' Cl1 O7' 112.5(7) . . ?
O5 Cl1 O7' 73.7(7) . . ?
O6' Cl1 O6 26.2(9) . . ?
O5 Cl1 O6 112.4(6) . . ?
O7' Cl1 O6 132.3(9) . . ?
O6' Cl1 O4 111.3(5) . . ?
O5 Cl1 O4 113.5(6) . . ?
O7' Cl1 O4 109.4(5) . . ?
O6 Cl1 O4 110.2(6) . . ?
O6' Cl1 O5' 108.9(5) . . ?
O5 Cl1 O5' 35.6(6) . . ?
O7' Cl1 O5' 108.9(6) . . ?
O6 Cl1 O5' 84.7(8) . . ?
O4 Cl1 O5' 105.6(5) . . ?
O6' Cl1 O7 82.3(8) . . ?
O5 Cl1 O7 108.0(5) . . ?
O7' Cl1 O7 36.1(7) . . ?
O6 Cl1 O7 107.5(6) . . ?
O4 Cl1 O7 104.9(5) . . ?
O5' Cl1 O7 140.6(6) . . ?
H8A O8 H8B 116.0 . . ?

loop_
_geom_bond_atom_site_label_1
_geom_bond_atom_site_label_2
_geom_bond_distance
_geom_bond_site_symmetry_2
_geom_bond_publ_flag
Mg1 O3 2.058(4) 2_677 ?
Mg1 O3 2.058(4) . ?
Mg1 O2 2.061(4) . ?
Mg1 O2 2.061(4) 2_677 ?
Mg1 O1 2.082(3) 2_677 ?
Mg1 O1 2.082(3) . ?
O1 H1A 0.8500 . ?
O1 H1B 0.8499 . ?
O2 H2C 0.8500 . ?
O2 H2D 0.8501 . ?
O3 H3A 0.8500 . ?
O3 H3B 0.8500 . ?
C1 C6 1.463(7) . ?
C1 C7 1.468(7) . ?
C1 C2 1.486(7) . ?
C1 H1 0.9800 . ?
C2 C3 1.458(7) . ?
C2 H2A 0.9700 . ?
C2 H2B 0.9700 . ?
C3 C10 1.470(7) . ?
C3 C4 1.479(7) . ?
C3 H3 0.9800 . ?
C4 C5 1.462(8) . ?
C4 H4A 0.9700 . ?
C4 H4B 0.9700 . ?
C5 C9 1.447(8) . ?
C5 C6 1.458(8) . ?
C5 H5 0.9800 . ?
C6 H6A 0.9700 . ?
C6 H6B 0.9700 . ?
C7 C8 1.471(7) . ?
C7 H7A 0.9700 . ?
C7 H7B 0.9700 . ?
C8 C9 1.475(7) . ?
C8 C10 1.478(7) . ?
C8 H8 0.9800 . ?
C9 H9A 0.9700 . ?
C9 H9B 0.9700 . ?
C10 H10A 0.9700 . ?
C10 H10B 0.9700 . ?
Cl1 O6' 1.405(6) . ?
Cl1 O5 1.409(7) . ?
Cl1 O7' 1.413(6) . ?
Cl1 O6 1.419(7) . ?
Cl1 O4 1.440(4) . ?
Cl1 O5' 1.468(7) . ?
Cl1 O7 1.476(7) . ?
O8 H8A 0.8853 . ?
O8 H8B 0.8472 . ?

loop_
_geom_torsion_atom_site_label_1
_geom_torsion_atom_site_label_2
_geom_torsion_atom_site_label_3
_geom_torsion_atom_site_label_4
_geom_torsion
_geom_torsion_site_symmetry_1
_geom_torsion_site_symmetry_2
_geom_torsion_site_symmetry_3
_geom_torsion_site_symmetry_4
_geom_torsion_publ_flag
C6 C1 C2 C3 58.2(6) . . . . ?
C7 C1 C2 C3 -58.7(6) . . . . ?
C1 C2 C3 C10 59.0(6) . . . . ?
C1 C2 C3 C4 -58.3(6) . . . . ?
C2 C3 C4 C5 59.0(6) . . . . ?
C10 C3 C4 C5 -58.2(6) . . . . ?
C3 C4 C5 C9 58.8(6) . . . . ?
C3 C4 C5 C6 -59.7(6) . . . . ?
C9 C5 C6 C1 -57.9(6) . . . . ?
C4 C5 C6 C1 61.1(6) . . . . ?
C7 C1 C6 C5 57.0(6) . . . . ?
C2 C1 C6 C5 -59.6(6) . . . . ?
C6 C1 C7 C8 -57.7(6) . . . . ?
C2 C1 C7 C8 58.3(6) . . . . ?
C1 C7 C8 C9 58.6(6) . . . . ?
C1 C7 C8 C10 -58.7(6) . . . . ?
C6 C5 C9 C8 59.1(6) . . . . ?
C4 C5 C9 C8 -58.6(6) . . . . ?
C7 C8 C9 C5 -59.4(6) . . . . ?
C10 C8 C9 C5 57.7(6) . . . . ?
C2 C3 C10 C8 -59.1(6) . . . . ?
C4 C3 C10 C8 58.3(6) . . . . ?
C7 C8 C10 C3 58.8(6) . . . . ?
C9 C8 C10 C3 -57.9(6) . . . . ?
